data_4086190
loop_
_publ_author_name
'Chen, Danmin'
'Gau, Michael R.'
'Dobereiner, Graham E.'

_publ_section_title
;
 Palladium and Platinum Acyl Complexes and Their Lewis Acid Adducts.
 Experimental and Computational Study of Thermodynamics and Bonding
;
_journal_issue 16
_journal_name_full Organometallics
_journal_page_first 4069
_journal_paper_doi 10.1021/acs.organomet.5b00507
_journal_volume 34
_journal_year 2015
_chemical_formula_moiety 'C75 H49 B F24 P2 Pd'
_chemical_formula_sum 'C75 H49 B F24 P2 Pd'
_chemical_formula_weight 1585.29
_chemical_melting_point ?
_chemical_name_common 'Bistriphenylphosphine Benzyl Palladium(II) BArF'
_chemical_name_systematic
;
 ?
;
_space_group_crystal_system triclinic
_space_group_IT_number 2
_space_group_name_Hall '-P 1'
_space_group_name_H-M_alt 'P -1'
_symmetry_space_group_name_Hall '-P 1'
_symmetry_space_group_name_H-M 'P -1'
_atom_sites_solution_hydrogens geom
_audit_creation_method SHELXL-2013
_cell_angle_alpha 71.819(2)
_cell_angle_beta 84.345(2)
_cell_angle_gamma 86.986(2)
_cell_formula_units_Z 2
_cell_length_a 12.9724(11)
_cell_length_b 15.0893(14)
_cell_length_c 18.0910(17)
_cell_measurement_reflns_used 9500
_cell_measurement_temperature 100(2)
_cell_measurement_theta_max 27.575
_cell_measurement_theta_min 2.304
_cell_volume 3347.2(5)
_computing_cell_refinement 'SAINT (Bruker-AXS)'
_computing_data_collection 'COSMO (Bruker-AXS)'
_computing_data_reduction 'SADABS (Bruker-AXS)'
_computing_molecular_graphics XP
_computing_publication_material 'APEX2 Report Generator (Bruker-AXS)'
_computing_structure_refinement 'SHELXL-2013 (Sheldrick, 2013)'
_computing_structure_solution 'SHELXS-97 (Sheldrick, 2008)'
_diffrn_ambient_temperature 100(2)
_diffrn_detector_area_resol_mean 8.333
_diffrn_measured_fraction_theta_full 1.000
_diffrn_measured_fraction_theta_max 0.995
_diffrn_measurement_device_type 'fine-focused sealed tube'
_diffrn_measurement_method 'omega scans'
_diffrn_radiation_type MoK\a
_diffrn_radiation_wavelength 0.71073
_diffrn_reflns_av_R_equivalents 0.0554
_diffrn_reflns_av_unetI/netI 0.0692
_diffrn_reflns_laue_measured_fraction_full 1.000
_diffrn_reflns_laue_measured_fraction_max 0.995
_diffrn_reflns_limit_h_max 16
_diffrn_reflns_limit_h_min -17
_diffrn_reflns_limit_k_max 19
_diffrn_reflns_limit_k_min -19
_diffrn_reflns_limit_l_max 23
_diffrn_reflns_limit_l_min -23
_diffrn_reflns_number 47480
_diffrn_reflns_point_group_measured_fraction_full 1.000
_diffrn_reflns_point_group_measured_fraction_max 0.995
_diffrn_reflns_theta_full 25.242
_diffrn_reflns_theta_max 27.976
_diffrn_reflns_theta_min 1.189
_diffrn_source 'Kappa APEX II DUO'
_exptl_absorpt_coefficient_mu 0.437
_exptl_absorpt_correction_T_max 0.7456
_exptl_absorpt_correction_T_min 0.6674
_exptl_absorpt_correction_type multi-scan
_exptl_absorpt_process_details
;
47480 Corrected reflections written to file mo_2053_0m.hkl
 Estimated minimum and maximum transmission:  0.6674  0.7456
 The ratio of these values is more reliable than their absolute values!
 Additional spherical absorption correction applied with mu*r =  0.2000
 Lambda/2 correction factor = 0.0015
;
_exptl_crystal_colour yellow
_exptl_crystal_density_diffrn 1.573
_exptl_crystal_density_method 'not measured'
_exptl_crystal_description block
_exptl_crystal_F_000 1592
_exptl_crystal_size_max .169
_exptl_crystal_size_mid .163
_exptl_crystal_size_min .070
_refine_diff_density_max 0.884
_refine_diff_density_min -0.630
_refine_diff_density_rms 0.098
_refine_ls_extinction_method none
_refine_ls_goodness_of_fit_ref 1.022
_refine_ls_hydrogen_treatment constr
_refine_ls_matrix_type full
_refine_ls_number_parameters 928
_refine_ls_number_reflns 16025
_refine_ls_number_restraints 0
_refine_ls_restrained_S_all 1.022
_refine_ls_R_factor_all 0.0759
_refine_ls_R_factor_gt 0.0478
_refine_ls_shift/su_max 0.002
_refine_ls_shift/su_mean 0.000
_refine_ls_structure_factor_coef Fsqd
_refine_ls_weighting_details 'w=1/[\s^2^(Fo^2^)+(0.0645P)^2^+1.7835P] where P=(Fo^2^+2Fc^2^)/3'
_refine_ls_weighting_scheme calc
_refine_ls_wR_factor_gt 0.1137
_refine_ls_wR_factor_ref 0.1288
_reflns_Friedel_coverage 0.000
_reflns_number_gt 11899
_reflns_number_total 16025
_reflns_threshold_expression 'I > 2\s(I)'
_cod_data_source_file om5b00507_si_002.cif
_cod_data_source_block solvefinal
_cod_depositor_comments
;
The following automatic conversions were performed:

'_chemical_melting_point' value 'not determined' was changed to '?' -
the value is undefined or not given.

Automatic conversion script
Id: cif_fix_values 3271 2015-04-21 07:52:19Z andrius 

 Adding full bibliography for 4086190.cif.
;
_cod_original_cell_volume 3347.1(5)
_cod_database_code 4086190
_shelx_space_group_comment
;
The symmetry employed for this shelxl refinement is uniquely defined
by the following loop, which should always be used as a source of
symmetry information in preference to the above space-group names.
They are only intended as comments.
;
_shelxl_version_number 2013-3

loop_
_space_group_symop_operation_xyz
'x, y, z'
'-x, -y, -z'

loop_
_atom_site_label
_atom_site_type_symbol
_atom_site_fract_x
_atom_site_fract_y
_atom_site_fract_z
_atom_site_U_iso_or_equiv
_atom_site_adp_type
_atom_site_occupancy
_atom_site_site_symmetry_order
_atom_site_calc_flag
_atom_site_refinement_flags_posn
_atom_site_refinement_flags_adp
Pd1 Pd 0.79630(2) 0.67174(2) 0.70955(2) 0.01524(7) Uani 1 1 d . .
P1 P 0.88194(6) 0.62442(5) 0.61130(4) 0.01565(16) Uani 1 1 d . .
P2 P 0.89955(6) 0.61011(6) 0.81615(5) 0.01795(16) Uani 1 1 d . .
B1 B 0.4340(2) 0.9426(2) 0.26660(18) 0.0126(6) Uani 1 1 d . .
F1 F 0.2253(2) 0.8694(2) -0.00210(14) 0.0620(8) Uani 1 1 d . .
F2 F 0.1125(2) 0.9071(3) 0.0763(3) 0.0988(13) Uani 1 1 d . .
F3 F 0.2120(3) 0.78886(19) 0.11555(16) 0.0770(10) Uani 1 1 d . .
F4 F 0.4353(2) 1.14706(15) -0.08794(12) 0.0463(6) Uani 1 1 d . .
F5 F 0.5136(2) 1.18922(18) -0.00649(14) 0.0574(7) Uani 1 1 d . .
F6 F 0.3561(2) 1.22925(15) -0.02303(13) 0.0501(6) Uani 1 1 d . .
F7 F 0.03768(17) 0.9476(2) 0.30918(19) 0.0723(10) Uani 1 1 d . .
F8 F 0.00855(18) 1.07551(18) 0.33034(19) 0.0633(8) Uani 1 1 d . .
F9 F -0.00142(18) 0.9511(2) 0.42433(15) 0.0734(10) Uani 1 1 d . .
F10 F 0.39281(15) 1.09299(13) 0.51138(11) 0.0269(4) Uani 1 1 d . .
F11 F 0.25210(15) 1.02818(15) 0.57242(11) 0.0300(4) Uani 1 1 d . .
F12 F 0.38706(16) 0.94418(13) 0.55800(11) 0.0306(5) Uani 1 1 d . .
F13 F 0.79623(17) 1.20688(16) 0.26248(16) 0.0502(7) Uani 1 1 d . .
F14 F 0.6828(2) 1.26714(14) 0.18278(13) 0.0440(6) Uani 1 1 d . .
F15 F 0.63840(18) 1.22220(14) 0.30501(13) 0.0396(5) Uani 1 1 d . .
F16 F 0.78926(18) 0.8389(2) 0.1705(2) 0.0829(11) Uani 1 1 d . .
F17 F 0.8878(2) 0.8767(2) 0.23870(16) 0.0795(11) Uani 1 1 d . .
F18 F 0.8740(2) 0.9586(2) 0.12284(18) 0.0903(13) Uani 1 1 d . .
F19 F 0.55508(17) 0.64663(14) 0.18773(12) 0.0372(5) Uani 1 1 d . .
F20 F 0.41249(15) 0.57888(15) 0.23499(13) 0.0365(5) Uani 1 1 d . .
F21 F 0.55256(16) 0.52904(13) 0.29056(12) 0.0344(5) Uani 1 1 d . .
F22 F 0.44364(17) 0.72344(13) 0.55074(11) 0.0336(5) Uani 1 1 d . .
F23 F 0.54074(15) 0.60902(13) 0.53872(11) 0.0293(4) Uani 1 1 d . .
F24 F 0.37673(16) 0.59768(15) 0.54653(12) 0.0370(5) Uani 1 1 d . .
C1 C 0.9495(2) 0.6936(2) 0.85746(18) 0.0220(7) Uani 1 1 d . .
C2 C 1.0231(3) 0.6672(3) 0.9119(2) 0.0303(8) Uani 1 1 d . .
H2 H 1.0513 0.6054 0.9262 0.036 Uiso 1 1 calc R U
C3 C 1.0554(3) 0.7310(3) 0.9454(2) 0.0352(9) Uani 1 1 d . .
H3 H 1.1066 0.7129 0.9818 0.042 Uiso 1 1 calc R U
C4 C 1.0140(3) 0.8204(3) 0.9265(2) 0.0384(9) Uani 1 1 d . .
H4 H 1.0341 0.8627 0.9514 0.046 Uiso 1 1 calc R U
C5 C 0.9434(3) 0.8481(3) 0.8713(2) 0.0396(9) Uani 1 1 d . .
H5 H 0.9162 0.9103 0.8571 0.047 Uiso 1 1 calc R U
C6 C 0.9113(3) 0.7850(2) 0.8362(2) 0.0300(8) Uani 1 1 d . .
H6 H 0.8632 0.8047 0.7976 0.036 Uiso 1 1 calc R U
C7 C 0.8142(2) 0.5357(2) 0.89509(18) 0.0200(6) Uani 1 1 d . .
C8 C 0.8054(3) 0.5393(3) 0.9713(2) 0.0281(7) Uani 1 1 d . .
H8 H 0.8432 0.5837 0.9844 0.034 Uiso 1 1 calc R U
C9 C 0.7410(3) 0.4776(3) 1.0282(2) 0.0355(9) Uani 1 1 d . .
H9 H 0.7351 0.4798 1.0804 0.043 Uiso 1 1 calc R U
C10 C 0.6857(3) 0.4133(3) 1.0092(2) 0.0354(9) Uani 1 1 d . .
H10 H 0.6430 0.3706 1.0486 0.042 Uiso 1 1 calc R U
C11 C 0.6921(3) 0.4105(2) 0.9336(2) 0.0309(8) Uani 1 1 d . .
H11 H 0.6532 0.3667 0.9206 0.037 Uiso 1 1 calc R U
C12 C 0.7559(2) 0.4720(2) 0.87629(19) 0.0250(7) Uani 1 1 d . .
H12 H 0.7598 0.4706 0.8239 0.030 Uiso 1 1 calc R U
C13 C 1.0126(2) 0.5337(2) 0.81042(19) 0.0230(7) Uani 1 1 d . .
C14 C 1.1030(3) 0.5732(3) 0.7673(2) 0.0274(7) Uani 1 1 d . .
H14 H 1.1048 0.6386 0.7420 0.033 Uiso 1 1 calc R U
C15 C 1.1900(3) 0.5182(3) 0.7610(2) 0.0364(9) Uani 1 1 d . .
H15 H 1.2508 0.5458 0.7308 0.044 Uiso 1 1 calc R U
C16 C 1.1886(3) 0.4221(3) 0.7988(2) 0.0408(10) Uani 1 1 d . .
H16 H 1.2484 0.3842 0.7949 0.049 Uiso 1 1 calc R U
C17 C 1.0998(3) 0.3832(3) 0.8417(2) 0.0397(9) Uani 1 1 d . .
H17 H 1.0983 0.3179 0.8675 0.048 Uiso 1 1 calc R U
C18 C 1.0116(3) 0.4384(3) 0.8480(2) 0.0308(8) Uani 1 1 d . .
H18 H 0.9508 0.4105 0.8780 0.037 Uiso 1 1 calc R U
C19 C 1.0056(2) 0.6795(2) 0.57454(17) 0.0182(6) Uani 1 1 d . .
C20 C 1.0361(3) 0.7486(2) 0.60333(19) 0.0238(7) Uani 1 1 d . .
H20 H 0.9944 0.7636 0.6442 0.029 Uiso 1 1 calc R U
C21 C 1.1273(3) 0.7955(2) 0.5725(2) 0.0282(7) Uani 1 1 d . .
H21 H 1.1475 0.8431 0.5919 0.034 Uiso 1 1 calc R U
C22 C 1.1890(3) 0.7732(2) 0.5137(2) 0.0287(8) Uani 1 1 d . .
H22 H 1.2523 0.8045 0.4936 0.034 Uiso 1 1 calc R U
C23 C 1.1585(3) 0.7052(2) 0.4838(2) 0.0275(7) Uani 1 1 d . .
H23 H 1.2003 0.6905 0.4429 0.033 Uiso 1 1 calc R U
C24 C 1.0669(2) 0.6588(2) 0.51395(19) 0.0223(7) Uani 1 1 d . .
H24 H 1.0458 0.6126 0.4933 0.027 Uiso 1 1 calc R U
C25 C 0.8196(2) 0.6469(2) 0.52053(17) 0.0168(6) Uani 1 1 d . .
C26 C 0.8036(3) 0.7399(2) 0.47708(18) 0.0230(7) Uani 1 1 d . .
H26 H 0.8250 0.7880 0.4954 0.028 Uiso 1 1 calc R U
C27 C 0.7569(3) 0.7632(2) 0.40754(19) 0.0256(7) Uani 1 1 d . .
H27 H 0.7465 0.8269 0.3785 0.031 Uiso 1 1 calc R U
C28 C 0.7257(2) 0.6933(2) 0.38072(19) 0.0257(7) Uani 1 1 d . .
H28 H 0.6931 0.7089 0.3334 0.031 Uiso 1 1 calc R U
C29 C 0.7419(2) 0.6009(2) 0.42274(19) 0.0244(7) Uani 1 1 d . .
H29 H 0.7213 0.5531 0.4038 0.029 Uiso 1 1 calc R U
C30 C 0.7882(2) 0.5774(2) 0.49287(18) 0.0195(6) Uani 1 1 d . .
H30 H 0.7983 0.5137 0.5218 0.023 Uiso 1 1 calc R U
C31 C 0.9020(2) 0.4987(2) 0.64571(17) 0.0185(6) Uani 1 1 d . .
C32 C 0.9980(2) 0.4536(2) 0.64725(18) 0.0211(6) Uani 1 1 d . .
H32 H 1.0590 0.4887 0.6282 0.025 Uiso 1 1 calc R U
C33 C 1.0049(3) 0.3570(2) 0.6767(2) 0.0272(7) Uani 1 1 d . .
H33 H 1.0709 0.3265 0.6774 0.033 Uiso 1 1 calc R U
C34 C 0.9172(3) 0.3045(2) 0.7051(2) 0.0293(8) Uani 1 1 d . .
H34 H 0.9229 0.2385 0.7251 0.035 Uiso 1 1 calc R U
C35 C 0.8205(3) 0.3493(2) 0.7040(2) 0.0279(7) Uani 1 1 d . .
H35 H 0.7598 0.3137 0.7233 0.034 Uiso 1 1 calc R U
C36 C 0.8127(2) 0.4455(2) 0.67500(19) 0.0223(7) Uani 1 1 d . .
H36 H 0.7466 0.4759 0.6749 0.027 Uiso 1 1 calc R U
C37 C 0.6283(2) 0.7121(2) 0.7223(2) 0.0213(7) Uani 1 1 d . .
C38 C 0.6726(2) 0.7563(2) 0.77012(19) 0.0218(7) Uani 1 1 d . .
H38 H 0.7206 0.8047 0.7468 0.026 Uiso 1 1 calc R U
C39 C 0.6469(3) 0.7301(2) 0.8508(2) 0.0281(7) Uani 1 1 d . .
H39 H 0.6758 0.7617 0.8815 0.034 Uiso 1 1 calc R U
C40 C 0.5800(3) 0.6587(3) 0.8855(2) 0.0349(9) Uani 1 1 d . .
H40 H 0.5630 0.6402 0.9404 0.042 Uiso 1 1 calc R U
C41 C 0.5364(3) 0.6129(3) 0.8393(2) 0.0359(9) Uani 1 1 d . .
H41 H 0.4900 0.5635 0.8637 0.043 Uiso 1 1 calc R U
C42 C 0.5593(2) 0.6375(2) 0.7609(2) 0.0288(8) Uani 1 1 d . .
H42 H 0.5293 0.6050 0.7313 0.035 Uiso 1 1 calc R U
C43 C 0.6709(2) 0.7305(2) 0.6434(2) 0.0251(7) Uani 1 1 d . .
H43A H 0.6767 0.7972 0.6124 0.030 Uiso 1 1 calc R U
H43B H 0.6444 0.6923 0.6141 0.030 Uiso 1 1 calc R U
C44 C 0.3486(2) 0.98195(18) 0.32305(16) 0.0131(5) Uani 1 1 d . .
C45 C 0.3740(2) 0.99932(19) 0.39084(17) 0.0145(6) Uani 1 1 d . .
H45 H 0.4449 1.0011 0.3992 0.017 Uiso 1 1 calc R U
C46 C 0.2980(2) 1.01400(19) 0.44646(17) 0.0158(6) Uani 1 1 d . .
C47 C 0.1935(2) 1.0142(2) 0.43624(18) 0.0184(6) Uani 1 1 d . .
H47 H 0.1421 1.0248 0.4740 0.022 Uiso 1 1 calc R U
C48 C 0.1662(2) 0.9986(2) 0.36894(18) 0.0169(6) Uani 1 1 d . .
C49 C 0.2421(2) 0.98352(19) 0.31418(17) 0.0153(6) Uani 1 1 d . .
H49 H 0.2210 0.9738 0.2685 0.018 Uiso 1 1 calc R U
C50 C 0.3318(2) 1.0203(2) 0.52151(18) 0.0202(6) Uani 1 1 d . .
C51 C 0.0538(2) 0.9928(2) 0.3584(2) 0.0258(7) Uani 1 1 d . .
C52 C 0.3928(2) 0.9680(2) 0.17908(17) 0.0146(6) Uani 1 1 d . .
C53 C 0.4263(2) 1.0471(2) 0.11857(16) 0.0159(6) Uani 1 1 d . .
H53 H 0.4759 1.0856 0.1280 0.019 Uiso 1 1 calc R U
C54 C 0.3894(2) 1.0711(2) 0.04492(18) 0.0206(6) Uani 1 1 d . .
C55 C 0.3193(3) 1.0160(2) 0.02810(19) 0.0266(7) Uani 1 1 d . .
H55 H 0.2954 1.0317 -0.0225 0.032 Uiso 1 1 calc R U
C56 C 0.2846(2) 0.9373(2) 0.08669(19) 0.0232(7) Uani 1 1 d . .
C57 C 0.3195(2) 0.9147(2) 0.16040(17) 0.0168(6) Uani 1 1 d . .
H57 H 0.2929 0.8612 0.1999 0.020 Uiso 1 1 calc R U
C58 C 0.2073(3) 0.8767(3) 0.0700(2) 0.0402(10) Uani 1 1 d . .
C59 C 0.4245(3) 1.1583(2) -0.01776(19) 0.0261(7) Uani 1 1 d . .
C60 C 0.5517(2) 0.98399(19) 0.25615(16) 0.0128(5) Uani 1 1 d . .
C61 C 0.6356(2) 0.9337(2) 0.23133(16) 0.0151(6) Uani 1 1 d . .
H61 H 0.6234 0.8743 0.2267 0.018 Uiso 1 1 calc R U
C62 C 0.7350(2) 0.9677(2) 0.21351(17) 0.0177(6) Uani 1 1 d . .
C63 C 0.7567(2) 1.0537(2) 0.22029(17) 0.0194(6) Uani 1 1 d . .
H63 H 0.8250 1.0771 0.2084 0.023 Uiso 1 1 calc R U
C64 C 0.6759(2) 1.1047(2) 0.24495(17) 0.0181(6) Uani 1 1 d . .
C65 C 0.5751(2) 1.0712(2) 0.26139(16) 0.0143(6) Uani 1 1 d . .
H65 H 0.5210 1.1085 0.2765 0.017 Uiso 1 1 calc R U
C66 C 0.6978(2) 1.1994(2) 0.24920(19) 0.0234(7) Uani 1 1 d . .
C67 C 0.8216(2) 0.9111(2) 0.1869(2) 0.0243(7) Uani 1 1 d . .
C68 C 0.4435(2) 0.82845(19) 0.30977(17) 0.0130(5) Uani 1 1 d . .
C69 C 0.4423(2) 0.7906(2) 0.39105(17) 0.0148(6) Uani 1 1 d . .
H69 H 0.4319 0.8314 0.4220 0.018 Uiso 1 1 calc R U
C70 C 0.4557(2) 0.6953(2) 0.42814(17) 0.0159(6) Uani 1 1 d . .
C71 C 0.4723(2) 0.6335(2) 0.38503(18) 0.0180(6) Uani 1 1 d . .
H71 H 0.4802 0.5683 0.4101 0.022 Uiso 1 1 calc R U
C72 C 0.4771(2) 0.6695(2) 0.30440(18) 0.0163(6) Uani 1 1 d . .
C73 C 0.4624(2) 0.7649(2) 0.26782(17) 0.0150(6) Uani 1 1 d . .
H73 H 0.4653 0.7873 0.2124 0.018 Uiso 1 1 calc R U
C74 C 0.4986(2) 0.6064(2) 0.25529(19) 0.0211(6) Uani 1 1 d . .
C75 C 0.4542(2) 0.6578(2) 0.51527(18) 0.0212(6) Uani 1 1 d . .

loop_
_atom_site_aniso_label
_atom_site_aniso_U_11
_atom_site_aniso_U_22
_atom_site_aniso_U_33
_atom_site_aniso_U_23
_atom_site_aniso_U_13
_atom_site_aniso_U_12
Pd1 0.01690(12) 0.01444(11) 0.01443(12) -0.00445(9) -0.00216(8) 0.00062(8)
P1 0.0170(4) 0.0150(4) 0.0145(4) -0.0040(3) -0.0011(3) 0.0002(3)
P2 0.0182(4) 0.0206(4) 0.0146(4) -0.0046(3) -0.0015(3) -0.0002(3)
B1 0.0150(15) 0.0113(14) 0.0104(15) -0.0017(12) -0.0004(12) -0.0017(12)
F1 0.0800(19) 0.081(2) 0.0373(14) -0.0271(14) -0.0136(13) -0.0359(16)
F2 0.0286(14) 0.126(3) 0.183(4) -0.105(3) -0.0121(19) -0.0127(16)
F3 0.122(3) 0.0510(16) 0.0567(17) 0.0045(14) -0.0499(18) -0.0469(17)
F4 0.0858(18) 0.0359(12) 0.0130(10) -0.0049(9) 0.0112(11) -0.0084(12)
F5 0.0614(16) 0.0547(16) 0.0371(14) 0.0204(12) -0.0119(12) -0.0327(13)
F6 0.0783(18) 0.0240(11) 0.0341(13) 0.0038(10) 0.0112(12) 0.0146(11)
F7 0.0197(11) 0.123(3) 0.118(3) -0.100(2) -0.0038(13) -0.0057(13)
F8 0.0298(12) 0.0457(15) 0.112(2) -0.0151(15) -0.0289(14) 0.0098(11)
F9 0.0211(12) 0.136(3) 0.0435(15) 0.0021(17) 0.0040(11) -0.0231(14)
F10 0.0323(10) 0.0282(10) 0.0251(10) -0.0135(8) -0.0053(8) -0.0070(8)
F11 0.0291(10) 0.0454(12) 0.0200(10) -0.0185(9) 0.0046(8) -0.0017(9)
F12 0.0459(12) 0.0265(10) 0.0191(10) -0.0057(8) -0.0119(9) 0.0110(9)
F13 0.0351(12) 0.0394(13) 0.087(2) -0.0297(13) -0.0185(13) -0.0098(10)
F14 0.0754(17) 0.0202(10) 0.0298(12) 0.0037(9) -0.0073(11) -0.0096(10)
F15 0.0570(14) 0.0271(11) 0.0381(13) -0.0183(10) 0.0137(11) -0.0143(10)
F16 0.0279(13) 0.091(2) 0.170(3) -0.104(2) 0.0106(16) 0.0033(13)
F17 0.0625(18) 0.135(3) 0.0553(17) -0.0525(19) -0.0352(15) 0.0722(19)
F18 0.095(2) 0.0522(17) 0.079(2) 0.0162(15) 0.0688(18) 0.0319(16)
F19 0.0507(13) 0.0286(11) 0.0317(12) -0.0142(9) 0.0166(10) -0.0034(9)
F20 0.0235(10) 0.0497(13) 0.0533(14) -0.0393(12) -0.0075(10) 0.0006(9)
F21 0.0456(12) 0.0238(10) 0.0383(12) -0.0161(9) -0.0107(10) 0.0132(9)
F22 0.0589(14) 0.0251(10) 0.0149(10) -0.0047(8) -0.0042(9) 0.0089(9)
F23 0.0332(11) 0.0299(11) 0.0201(10) -0.0006(8) -0.0089(8) 0.0099(8)
F24 0.0358(12) 0.0401(12) 0.0235(11) 0.0081(9) 0.0000(9) -0.0134(9)
C1 0.0223(16) 0.0271(17) 0.0163(15) -0.0058(13) -0.0004(12) -0.0059(13)
C2 0.0270(18) 0.036(2) 0.0275(19) -0.0077(16) -0.0086(15) -0.0026(15)
C3 0.033(2) 0.046(2) 0.0268(19) -0.0082(17) -0.0110(16) -0.0121(17)
C4 0.040(2) 0.048(2) 0.035(2) -0.0202(19) -0.0052(17) -0.0166(18)
C5 0.052(2) 0.0289(19) 0.043(2) -0.0142(18) -0.015(2) -0.0064(17)
C6 0.0318(19) 0.0297(18) 0.0307(19) -0.0092(15) -0.0121(15) -0.0055(15)
C7 0.0173(15) 0.0228(16) 0.0181(15) -0.0044(13) -0.0016(12) 0.0036(12)
C8 0.0241(17) 0.038(2) 0.0215(17) -0.0087(15) -0.0027(14) 0.0027(15)
C9 0.0302(19) 0.056(3) 0.0171(17) -0.0078(17) 0.0001(15) -0.0004(17)
C10 0.0261(18) 0.043(2) 0.0246(19) 0.0054(16) 0.0056(15) -0.0041(16)
C11 0.0287(18) 0.0271(18) 0.032(2) -0.0022(15) -0.0016(15) -0.0047(14)
C12 0.0253(17) 0.0303(18) 0.0188(16) -0.0072(14) 0.0003(13) -0.0029(14)
C13 0.0185(15) 0.0318(18) 0.0187(16) -0.0084(14) -0.0025(13) 0.0026(13)
C14 0.0234(17) 0.0368(19) 0.0222(17) -0.0093(15) -0.0028(14) -0.0004(14)
C15 0.0191(17) 0.059(3) 0.036(2) -0.022(2) 0.0007(15) 0.0013(17)
C16 0.0245(19) 0.055(3) 0.048(3) -0.026(2) -0.0076(18) 0.0187(18)
C17 0.038(2) 0.037(2) 0.042(2) -0.0101(18) -0.0069(18) 0.0161(17)
C18 0.0272(18) 0.0314(19) 0.0279(19) -0.0029(15) 0.0011(15) 0.0070(15)
C19 0.0194(15) 0.0165(14) 0.0155(15) -0.0003(12) -0.0010(12) -0.0011(12)
C20 0.0304(18) 0.0224(16) 0.0168(16) -0.0039(13) 0.0011(13) -0.0026(13)
C21 0.0315(18) 0.0255(17) 0.0301(19) -0.0113(15) -0.0016(15) -0.0085(14)
C22 0.0230(17) 0.0270(18) 0.0322(19) -0.0041(15) 0.0032(14) -0.0069(14)
C23 0.0239(17) 0.0306(18) 0.0250(18) -0.0063(15) 0.0048(14) -0.0002(14)
C24 0.0229(16) 0.0231(16) 0.0222(17) -0.0090(13) -0.0023(13) 0.0015(13)
C25 0.0181(14) 0.0186(14) 0.0131(14) -0.0050(12) 0.0009(11) 0.0009(11)
C26 0.0333(18) 0.0194(15) 0.0180(16) -0.0076(13) -0.0074(14) 0.0054(13)
C27 0.0316(18) 0.0256(17) 0.0182(16) -0.0055(14) -0.0026(14) 0.0061(14)
C28 0.0217(16) 0.0379(19) 0.0166(16) -0.0067(14) -0.0031(13) 0.0001(14)
C29 0.0216(16) 0.0291(17) 0.0263(18) -0.0133(15) -0.0013(13) -0.0059(13)
C30 0.0162(14) 0.0214(15) 0.0198(16) -0.0056(13) 0.0006(12) 0.0000(12)
C31 0.0245(16) 0.0160(14) 0.0153(15) -0.0053(12) -0.0026(12) 0.0013(12)
C32 0.0193(15) 0.0220(16) 0.0213(16) -0.0058(13) -0.0022(13) -0.0001(12)
C33 0.0251(17) 0.0249(17) 0.0300(19) -0.0070(15) -0.0042(14) 0.0088(14)
C34 0.037(2) 0.0164(15) 0.0286(19) -0.0006(14) 0.0010(15) 0.0036(14)
C35 0.0275(17) 0.0232(17) 0.0307(19) -0.0062(15) 0.0039(15) -0.0040(14)
C36 0.0200(15) 0.0189(15) 0.0244(17) -0.0028(13) 0.0008(13) 0.0014(12)
C37 0.0185(15) 0.0155(14) 0.0316(18) -0.0095(13) -0.0066(13) 0.0073(12)
C38 0.0198(15) 0.0189(15) 0.0287(18) -0.0111(14) -0.0014(13) 0.0047(12)
C39 0.0278(18) 0.0307(18) 0.0291(19) -0.0153(15) -0.0032(15) 0.0091(14)
C40 0.0279(19) 0.040(2) 0.032(2) -0.0090(17) 0.0077(16) 0.0116(16)
C41 0.0253(18) 0.0257(18) 0.052(3) -0.0101(18) 0.0103(17) 0.0000(14)
C42 0.0198(16) 0.0251(17) 0.046(2) -0.0178(16) -0.0022(15) 0.0027(13)
C43 0.0220(16) 0.0234(16) 0.0324(19) -0.0104(14) -0.0119(14) 0.0078(13)
C44 0.0165(14) 0.0091(12) 0.0114(13) -0.0006(11) 0.0010(11) -0.0004(10)
C45 0.0173(14) 0.0108(13) 0.0143(14) -0.0023(11) -0.0007(11) -0.0021(11)
C46 0.0200(15) 0.0121(13) 0.0147(14) -0.0035(11) 0.0008(12) -0.0020(11)
C47 0.0184(15) 0.0161(14) 0.0196(15) -0.0055(12) 0.0036(12) -0.0003(11)
C48 0.0167(14) 0.0141(14) 0.0199(15) -0.0057(12) -0.0004(12) 0.0000(11)
C49 0.0164(14) 0.0146(14) 0.0152(14) -0.0048(11) -0.0016(11) -0.0004(11)
C50 0.0218(15) 0.0224(16) 0.0160(15) -0.0067(13) 0.0019(12) 0.0007(12)
C51 0.0182(16) 0.0338(19) 0.0286(18) -0.0159(15) 0.0039(13) -0.0004(14)
C52 0.0146(13) 0.0164(14) 0.0125(14) -0.0049(11) 0.0002(11) 0.0022(11)
C53 0.0192(15) 0.0156(14) 0.0116(14) -0.0032(11) 0.0001(11) 0.0011(11)
C54 0.0253(16) 0.0205(15) 0.0130(15) -0.0019(12) -0.0001(12) 0.0025(12)
C55 0.0335(18) 0.0326(18) 0.0137(16) -0.0057(14) -0.0096(14) 0.0025(15)
C56 0.0248(16) 0.0244(16) 0.0213(16) -0.0064(13) -0.0083(13) -0.0015(13)
C57 0.0191(14) 0.0167(14) 0.0136(14) -0.0030(12) -0.0014(12) -0.0010(11)
C58 0.047(2) 0.044(2) 0.029(2) -0.0048(18) -0.0146(18) -0.0152(19)
C59 0.0352(19) 0.0256(17) 0.0143(15) -0.0023(13) -0.0015(14) 0.0012(14)
C60 0.0146(13) 0.0132(13) 0.0094(13) -0.0014(11) -0.0018(11) -0.0003(11)
C61 0.0185(14) 0.0143(13) 0.0107(14) -0.0014(11) -0.0008(11) 0.0002(11)
C62 0.0160(14) 0.0226(15) 0.0118(14) -0.0021(12) -0.0003(11) 0.0012(12)
C63 0.0161(14) 0.0248(16) 0.0149(15) -0.0017(12) -0.0021(12) -0.0052(12)
C64 0.0213(15) 0.0182(15) 0.0130(14) -0.0016(12) -0.0030(12) -0.0028(12)
C65 0.0177(14) 0.0148(13) 0.0091(13) -0.0016(11) -0.0016(11) 0.0004(11)
C66 0.0248(16) 0.0208(16) 0.0229(17) -0.0035(13) -0.0014(13) -0.0074(13)
C67 0.0179(15) 0.0273(17) 0.0245(17) -0.0037(14) -0.0012(13) 0.0012(13)
C68 0.0101(13) 0.0131(13) 0.0160(14) -0.0044(11) -0.0012(11) -0.0015(10)
C69 0.0142(13) 0.0146(13) 0.0150(14) -0.0038(11) -0.0005(11) 0.0002(11)
C70 0.0145(14) 0.0159(14) 0.0150(14) -0.0012(12) -0.0024(11) -0.0007(11)
C71 0.0173(14) 0.0131(14) 0.0221(16) -0.0026(12) -0.0042(12) -0.0005(11)
C72 0.0137(13) 0.0152(14) 0.0220(16) -0.0081(12) -0.0033(12) 0.0005(11)
C73 0.0131(13) 0.0163(14) 0.0150(14) -0.0045(12) 0.0003(11) 0.0009(11)
C74 0.0213(15) 0.0160(14) 0.0264(17) -0.0069(13) -0.0035(13) 0.0007(12)
C75 0.0256(16) 0.0181(15) 0.0171(16) -0.0019(12) -0.0019(13) 0.0009(12)

loop_
_atom_type_symbol
_atom_type_description
_atom_type_scat_dispersion_real
_atom_type_scat_dispersion_imag
_atom_type_scat_source
C C 0.0033 0.0016 'International Tables Vol C Tables 4.2.6.8 and 6.1.1.4'
H H 0.0000 0.0000 'International Tables Vol C Tables 4.2.6.8 and 6.1.1.4'
B B 0.0013 0.0007 'International Tables Vol C Tables 4.2.6.8 and 6.1.1.4'
F F 0.0171 0.0103 'International Tables Vol C Tables 4.2.6.8 and 6.1.1.4'
Pd Pd -0.9988 1.0072 'International Tables Vol C Tables 4.2.6.8 and 6.1.1.4'
P P 0.1023 0.0942 'International Tables Vol C Tables 4.2.6.8 and 6.1.1.4'

loop_
_geom_angle_atom_site_label_1
_geom_angle_atom_site_label_2
_geom_angle_atom_site_label_3
_geom_angle
C43 Pd1 C37 38.11(13)
C43 Pd1 P1 93.26(9)
C37 Pd1 P1 127.68(9)
C43 Pd1 P2 162.01(10)
C37 Pd1 P2 124.01(9)
P1 Pd1 P2 104.05(3)
C43 Pd1 C38 65.49(12)
C37 Pd1 C38 35.57(11)
P1 Pd1 C38 157.78(8)
P2 Pd1 C38 97.75(8)
C19 P1 C31 109.22(14)
C19 P1 C25 101.00(14)
C31 P1 C25 104.70(14)
C19 P1 Pd1 114.10(10)
C31 P1 Pd1 109.03(10)
C25 P1 Pd1 118.07(10)
C1 P2 C7 105.04(15)
C1 P2 C13 102.61(15)
C7 P2 C13 103.03(15)
C1 P2 Pd1 116.85(11)
C7 P2 Pd1 105.76(10)
C13 P2 Pd1 121.68(11)
C52 B1 C44 109.2(2)
C52 B1 C60 107.7(2)
C44 B1 C60 115.4(2)
C52 B1 C68 112.1(2)
C44 B1 C68 105.6(2)
C60 B1 C68 107.0(2)
C6 C1 C2 118.8(3)
C6 C1 P2 119.6(2)
C2 C1 P2 121.6(3)
C3 C2 C1 120.2(3)
C4 C3 C2 120.6(3)
C5 C4 C3 119.9(3)
C4 C5 C6 120.1(4)
C1 C6 C5 120.4(3)
C8 C7 C12 119.3(3)
C8 C7 P2 123.8(3)
C12 C7 P2 116.9(2)
C7 C8 C9 119.8(3)
C10 C9 C8 120.3(3)
C11 C10 C9 120.4(3)
C10 C11 C12 119.7(3)
C11 C12 C7 120.5(3)
C18 C13 C14 119.0(3)
C18 C13 P2 122.4(3)
C14 C13 P2 118.6(3)
C15 C14 C13 120.6(3)
C14 C15 C16 120.2(3)
C17 C16 C15 119.2(3)
C16 C17 C18 120.9(4)
C13 C18 C17 120.2(3)
C20 C19 C24 119.4(3)
C20 C19 P1 119.3(2)
C24 C19 P1 121.1(2)
C21 C20 C19 120.1(3)
C22 C21 C20 120.3(3)
C21 C22 C23 120.0(3)
C24 C23 C22 119.8(3)
C23 C24 C19 120.3(3)
C30 C25 C26 118.8(3)
C30 C25 P1 124.1(2)
C26 C25 P1 117.1(2)
C27 C26 C25 121.0(3)
C28 C27 C26 119.7(3)
C29 C28 C27 120.0(3)
C28 C29 C30 120.3(3)
C25 C30 C29 120.2(3)
C32 C31 C36 119.2(3)
C32 C31 P1 124.6(2)
C36 C31 P1 116.2(2)
C31 C32 C33 119.9(3)
C34 C33 C32 121.0(3)
C33 C34 C35 119.5(3)
C36 C35 C34 120.0(3)
C35 C36 C31 120.4(3)
C38 C37 C43 118.3(3)
C38 C37 C42 116.9(3)
C43 C37 C42 123.4(3)
C38 C37 Pd1 77.98(18)
C43 C37 Pd1 65.80(17)
C42 C37 Pd1 116.0(2)
C39 C38 C37 121.4(3)
C39 C38 Pd1 123.0(2)
C37 C38 Pd1 66.45(17)
C40 C39 C38 119.9(3)
C39 C40 C41 119.7(4)
C42 C41 C40 121.6(3)
C41 C42 C37 120.5(3)
C37 C43 Pd1 76.09(18)
C45 C44 C49 115.2(3)
C45 C44 B1 122.7(2)
C49 C44 B1 121.1(2)
C46 C45 C44 122.0(3)
C47 C46 C45 121.3(3)
C47 C46 C50 120.2(3)
C45 C46 C50 118.2(3)
C46 C47 C48 117.9(3)
C49 C48 C47 120.5(3)
C49 C48 C51 120.3(3)
C47 C48 C51 119.2(3)
C48 C49 C44 123.1(3)
F11 C50 F10 106.5(2)
F11 C50 F12 106.5(2)
F10 C50 F12 105.8(2)
F11 C50 C46 113.0(3)
F10 C50 C46 113.1(2)
F12 C50 C46 111.5(2)
F7 C51 F9 106.4(3)
F7 C51 F8 104.8(3)
F9 C51 F8 105.5(3)
F7 C51 C48 113.4(3)
F9 C51 C48 112.9(3)
F8 C51 C48 113.0(3)
C53 C52 C57 115.4(3)
C53 C52 B1 121.5(2)
C57 C52 B1 123.1(2)
C54 C53 C52 122.1(3)
C55 C54 C53 120.9(3)
C55 C54 C59 118.5(3)
C53 C54 C59 120.5(3)
C54 C55 C56 118.4(3)
C55 C56 C57 120.6(3)
C55 C56 C58 119.3(3)
C57 C56 C58 120.1(3)
C56 C57 C52 122.6(3)
F2 C58 F3 108.0(4)
F2 C58 F1 106.8(3)
F3 C58 F1 103.3(4)
F2 C58 C56 113.1(4)
F3 C58 C56 112.8(3)
F1 C58 C56 112.1(3)
F5 C59 F4 107.3(3)
F5 C59 F6 105.5(3)
F4 C59 F6 105.6(3)
F5 C59 C54 113.7(3)
F4 C59 C54 112.2(3)
F6 C59 C54 112.0(3)
C65 C60 C61 115.7(3)
C65 C60 B1 125.2(2)
C61 C60 B1 118.7(2)
C62 C61 C60 122.5(3)
C61 C62 C63 120.7(3)
C61 C62 C67 120.2(3)
C63 C62 C67 119.1(3)
C62 C63 C64 118.1(3)
C63 C64 C65 121.1(3)
C63 C64 C66 118.4(3)
C65 C64 C66 120.4(3)
C64 C65 C60 121.8(3)
F15 C66 F14 106.1(3)
F15 C66 F13 106.8(3)
F14 C66 F13 105.4(3)
F15 C66 C64 113.0(3)
F14 C66 C64 112.5(3)
F13 C66 C64 112.5(3)
F17 C67 F18 107.1(3)
F17 C67 F16 105.0(3)
F18 C67 F16 104.3(3)
F17 C67 C62 113.4(3)
F18 C67 C62 112.9(3)
F16 C67 C62 113.4(3)
C73 C68 C69 115.7(3)
C73 C68 B1 122.6(3)
C69 C68 B1 121.5(2)
C70 C69 C68 122.4(3)
C71 C70 C69 120.7(3)
C71 C70 C75 118.7(3)
C69 C70 C75 120.7(3)
C72 C71 C70 118.0(3)
C71 C72 C73 120.8(3)
C71 C72 C74 120.2(3)
C73 C72 C74 119.0(3)
C72 C73 C68 122.3(3)
F20 C74 F21 107.0(2)
F20 C74 F19 105.4(3)
F21 C74 F19 105.1(3)
F20 C74 C72 112.8(2)
F21 C74 C72 112.9(3)
F19 C74 C72 113.0(3)
F22 C75 F23 106.2(2)
F22 C75 F24 106.9(3)
F23 C75 F24 104.9(2)
F22 C75 C70 113.9(2)
F23 C75 C70 112.5(3)
F24 C75 C70 111.8(3)

loop_
_geom_bond_atom_site_label_1
_geom_bond_atom_site_label_2
_geom_bond_distance
Pd1 C43 2.106(3)
Pd1 C37 2.241(3)
Pd1 P1 2.2852(8)
Pd1 P2 2.3742(8)
Pd1 C38 2.391(3)
P1 C19 1.814(3)
P1 C31 1.816(3)
P1 C25 1.831(3)
P2 C1 1.826(3)
P2 C7 1.829(3)
P2 C13 1.832(3)
B1 C52 1.645(4)
B1 C44 1.645(4)
B1 C60 1.651(4)
B1 C68 1.659(4)
F1 C58 1.339(5)
F2 C58 1.296(5)
F3 C58 1.327(5)
F4 C59 1.325(4)
F5 C59 1.325(4)
F6 C59 1.340(4)
F7 C51 1.316(4)
F8 C51 1.322(4)
F9 C51 1.320(4)
F10 C50 1.342(4)
F11 C50 1.341(3)
F12 C50 1.343(4)
F13 C66 1.339(4)
F14 C66 1.336(4)
F15 C66 1.330(4)
F16 C67 1.314(4)
F17 C67 1.302(4)
F18 C67 1.302(4)
F19 C74 1.344(4)
F20 C74 1.334(4)
F21 C74 1.341(4)
F22 C75 1.333(4)
F23 C75 1.339(4)
F24 C75 1.348(4)
C1 C6 1.389(5)
C1 C2 1.393(5)
C2 C3 1.388(5)
C3 C4 1.377(6)
C4 C5 1.374(5)
C5 C6 1.398(5)
C7 C8 1.389(4)
C7 C12 1.394(4)
C8 C9 1.393(5)
C9 C10 1.380(6)
C10 C11 1.377(5)
C11 C12 1.390(5)
C13 C18 1.386(5)
C13 C14 1.394(5)
C14 C15 1.382(5)
C15 C16 1.397(6)
C16 C17 1.373(6)
C17 C18 1.394(5)
C19 C20 1.392(4)
C19 C24 1.396(4)
C20 C21 1.387(5)
C21 C22 1.383(5)
C22 C23 1.391(5)
C23 C24 1.385(5)
C25 C30 1.388(4)
C25 C26 1.394(4)
C26 C27 1.387(4)
C27 C28 1.384(5)
C28 C29 1.381(5)
C29 C30 1.394(4)
C31 C32 1.386(4)
C31 C36 1.407(4)
C32 C33 1.388(4)
C33 C34 1.383(5)
C34 C35 1.392(5)
C35 C36 1.384(4)
C37 C38 1.422(4)
C37 C43 1.425(5)
C37 C42 1.431(5)
C38 C39 1.399(5)
C39 C40 1.370(5)
C40 C41 1.411(6)
C41 C42 1.355(5)
C44 C45 1.404(4)
C44 C49 1.405(4)
C45 C46 1.398(4)
C46 C47 1.385(4)
C46 C50 1.499(4)
C47 C48 1.392(4)
C48 C49 1.388(4)
C48 C51 1.500(4)
C52 C53 1.399(4)
C52 C57 1.405(4)
C53 C54 1.394(4)
C54 C55 1.380(5)
C54 C59 1.501(4)
C55 C56 1.383(5)
C56 C57 1.385(4)
C56 C58 1.504(5)
C60 C65 1.399(4)
C60 C61 1.411(4)
C61 C62 1.384(4)
C62 C63 1.386(4)
C62 C67 1.508(4)
C63 C64 1.389(4)
C64 C65 1.397(4)
C64 C66 1.498(4)
C68 C73 1.396(4)
C68 C69 1.400(4)
C69 C70 1.394(4)
C70 C71 1.388(4)
C70 C75 1.498(4)
C71 C72 1.385(4)
C72 C73 1.396(4)
C72 C74 1.491(4)

loop_
_geom_torsion_atom_site_label_1
_geom_torsion_atom_site_label_2
_geom_torsion_atom_site_label_3
_geom_torsion_atom_site_label_4
_geom_torsion
C7 P2 C1 C6 -105.0(3)
C13 P2 C1 C6 147.6(3)
Pd1 P2 C1 C6 11.8(3)
C7 P2 C1 C2 73.0(3)
C13 P2 C1 C2 -34.4(3)
Pd1 P2 C1 C2 -170.2(2)
C6 C1 C2 C3 1.5(5)
P2 C1 C2 C3 -176.5(3)
C1 C2 C3 C4 1.2(6)
C2 C3 C4 C5 -2.9(6)
C3 C4 C5 C6 1.9(6)
C2 C1 C6 C5 -2.5(5)
P2 C1 C6 C5 175.5(3)
C4 C5 C6 C1 0.9(6)
C1 P2 C7 C8 -7.6(3)
C13 P2 C7 C8 99.5(3)
Pd1 P2 C7 C8 -131.8(3)
C1 P2 C7 C12 172.7(2)
C13 P2 C7 C12 -80.2(3)
Pd1 P2 C7 C12 48.6(3)
C12 C7 C8 C9 1.9(5)
P2 C7 C8 C9 -177.8(3)
C7 C8 C9 C10 -0.2(5)
C8 C9 C10 C11 -1.2(6)
C9 C10 C11 C12 0.9(6)
C10 C11 C12 C7 0.7(5)
C8 C7 C12 C11 -2.1(5)
P2 C7 C12 C11 177.5(3)
C1 P2 C13 C18 121.6(3)
C7 P2 C13 C18 12.6(3)
Pd1 P2 C13 C18 -105.4(3)
C1 P2 C13 C14 -57.8(3)
C7 P2 C13 C14 -166.7(3)
Pd1 P2 C13 C14 75.2(3)
C18 C13 C14 C15 1.0(5)
P2 C13 C14 C15 -179.6(3)
C13 C14 C15 C16 -0.9(6)
C14 C15 C16 C17 0.5(6)
C15 C16 C17 C18 -0.1(6)
C14 C13 C18 C17 -0.7(5)
P2 C13 C18 C17 180.0(3)
C16 C17 C18 C13 0.3(6)
C31 P1 C19 C20 -126.4(3)
C25 P1 C19 C20 123.6(3)
Pd1 P1 C19 C20 -4.2(3)
C31 P1 C19 C24 58.4(3)
C25 P1 C19 C24 -51.6(3)
Pd1 P1 C19 C24 -179.3(2)
C24 C19 C20 C21 -0.7(5)
P1 C19 C20 C21 -176.0(3)
C19 C20 C21 C22 -0.8(5)
C20 C21 C22 C23 1.6(5)
C21 C22 C23 C24 -1.0(5)
C22 C23 C24 C19 -0.5(5)
C20 C19 C24 C23 1.3(5)
P1 C19 C24 C23 176.5(3)
C19 P1 C25 C30 119.0(3)
C31 P1 C25 C30 5.6(3)
Pd1 P1 C25 C30 -115.9(2)
C19 P1 C25 C26 -60.7(3)
C31 P1 C25 C26 -174.2(2)
Pd1 P1 C25 C26 64.4(3)
C30 C25 C26 C27 0.2(5)
P1 C25 C26 C27 180.0(3)
C25 C26 C27 C28 0.0(5)
C26 C27 C28 C29 -0.6(5)
C27 C28 C29 C30 1.0(5)
C26 C25 C30 C29 0.2(4)
P1 C25 C30 C29 -179.6(2)
C28 C29 C30 C25 -0.8(5)
C19 P1 C31 C32 3.4(3)
C25 P1 C31 C32 110.8(3)
Pd1 P1 C31 C32 -121.9(3)
C19 P1 C31 C36 -179.0(2)
C25 P1 C31 C36 -71.5(3)
Pd1 P1 C31 C36 55.8(3)
C36 C31 C32 C33 0.7(5)
P1 C31 C32 C33 178.3(3)
C31 C32 C33 C34 -0.3(5)
C32 C33 C34 C35 0.0(5)
C33 C34 C35 C36 -0.2(5)
C34 C35 C36 C31 0.6(5)
C32 C31 C36 C35 -0.9(5)
P1 C31 C36 C35 -178.7(3)
C43 C37 C38 C39 -169.2(3)
C42 C37 C38 C39 -2.2(4)
Pd1 C37 C38 C39 -115.4(3)
C43 C37 C38 Pd1 -53.8(2)
C42 C37 C38 Pd1 113.3(3)
C37 C38 C39 C40 1.8(5)
Pd1 C38 C39 C40 -78.8(4)
C38 C39 C40 C41 -0.8(5)
C39 C40 C41 C42 0.2(5)
C40 C41 C42 C37 -0.6(5)
C38 C37 C42 C41 1.5(5)
C43 C37 C42 C41 167.9(3)
Pd1 C37 C42 C41 90.8(3)
C38 C37 C43 Pd1 59.9(3)
C42 C37 C43 Pd1 -106.3(3)
C52 B1 C44 C45 -158.5(2)
C60 B1 C44 C45 -37.1(4)
C68 B1 C44 C45 80.8(3)
C52 B1 C44 C49 33.6(3)
C60 B1 C44 C49 154.9(3)
C68 B1 C44 C49 -87.1(3)
C49 C44 C45 C46 2.0(4)
B1 C44 C45 C46 -166.6(3)
C44 C45 C46 C47 -1.5(4)
C44 C45 C46 C50 172.6(3)
C45 C46 C47 C48 0.5(4)
C50 C46 C47 C48 -173.5(3)
C46 C47 C48 C49 -0.2(4)
C46 C47 C48 C51 176.4(3)
C47 C48 C49 C44 0.8(4)
C51 C48 C49 C44 -175.8(3)
C45 C44 C49 C48 -1.7(4)
B1 C44 C49 C48 167.1(3)
C47 C46 C50 F11 -1.6(4)
C45 C46 C50 F11 -175.8(2)
C47 C46 C50 F10 -122.7(3)
C45 C46 C50 F10 63.1(3)
C47 C46 C50 F12 118.2(3)
C45 C46 C50 F12 -56.0(4)
C49 C48 C51 F7 18.6(5)
C47 C48 C51 F7 -158.0(3)
C49 C48 C51 F9 139.8(3)
C47 C48 C51 F9 -36.8(4)
C49 C48 C51 F8 -100.5(4)
C47 C48 C51 F8 82.8(4)
C44 B1 C52 C53 96.6(3)
C60 B1 C52 C53 -29.4(3)
C68 B1 C52 C53 -146.8(3)
C44 B1 C52 C57 -81.0(3)
C60 B1 C52 C57 153.0(3)
C68 B1 C52 C57 35.6(4)
C57 C52 C53 C54 0.0(4)
B1 C52 C53 C54 -177.8(3)
C52 C53 C54 C55 -1.5(5)
C52 C53 C54 C59 177.9(3)
C53 C54 C55 C56 1.4(5)
C59 C54 C55 C56 -178.1(3)
C54 C55 C56 C57 0.2(5)
C54 C55 C56 C58 179.3(3)
C55 C56 C57 C52 -1.7(5)
C58 C56 C57 C52 179.1(3)
C53 C52 C57 C56 1.6(4)
B1 C52 C57 C56 179.4(3)
C55 C56 C58 F2 -83.0(5)
C57 C56 C58 F2 96.1(4)
C55 C56 C58 F3 154.0(4)
C57 C56 C58 F3 -26.8(5)
C55 C56 C58 F1 37.9(5)
C57 C56 C58 F1 -143.0(3)
C55 C54 C59 F5 -159.0(3)
C53 C54 C59 F5 21.5(4)
C55 C54 C59 F4 -37.1(4)
C53 C54 C59 F4 143.5(3)
C55 C54 C59 F6 81.5(4)
C53 C54 C59 F6 -97.9(4)
C52 B1 C60 C65 94.1(3)
C44 B1 C60 C65 -28.1(4)
C68 B1 C60 C65 -145.2(3)
C52 B1 C60 C61 -78.2(3)
C44 B1 C60 C61 159.6(2)
C68 B1 C60 C61 42.4(3)
C65 C60 C61 C62 0.3(4)
B1 C60 C61 C62 173.4(3)
C60 C61 C62 C63 0.7(5)
C60 C61 C62 C67 -179.7(3)
C61 C62 C63 C64 -0.4(4)
C67 C62 C63 C64 -180.0(3)
C62 C63 C64 C65 -0.9(4)
C62 C63 C64 C66 -177.5(3)
C63 C64 C65 C60 2.0(4)
C66 C64 C65 C60 178.5(3)
C61 C60 C65 C64 -1.6(4)
B1 C60 C65 C64 -174.2(3)
C63 C64 C66 F15 -149.1(3)
C65 C64 C66 F15 34.3(4)
C63 C64 C66 F14 90.8(4)
C65 C64 C66 F14 -85.7(4)
C63 C64 C66 F13 -28.1(4)
C65 C64 C66 F13 155.3(3)
C61 C62 C67 F17 -108.8(4)
C63 C62 C67 F17 70.8(4)
C61 C62 C67 F18 129.2(4)
C63 C62 C67 F18 -51.2(4)
C61 C62 C67 F16 10.8(5)
C63 C62 C67 F16 -169.5(3)
C52 B1 C68 C73 27.9(4)
C44 B1 C68 C73 146.6(3)
C60 B1 C68 C73 -89.9(3)
C52 B1 C68 C69 -158.0(2)
C44 B1 C68 C69 -39.2(3)
C60 B1 C68 C69 84.2(3)
C73 C68 C69 C70 -2.0(4)
B1 C68 C69 C70 -176.5(3)
C68 C69 C70 C71 0.8(4)
C68 C69 C70 C75 179.8(3)
C69 C70 C71 C72 1.2(4)
C75 C70 C71 C72 -177.8(3)
C70 C71 C72 C73 -2.0(4)
C70 C71 C72 C74 177.8(3)
C71 C72 C73 C68 0.8(4)
C74 C72 C73 C68 -179.0(3)
C69 C68 C73 C72 1.2(4)
B1 C68 C73 C72 175.6(3)
C71 C72 C74 F20 95.1(3)
C73 C72 C74 F20 -85.0(3)
C71 C72 C74 F21 -26.3(4)
C73 C72 C74 F21 153.5(3)
C71 C72 C74 F19 -145.4(3)
C73 C72 C74 F19 34.4(4)
C71 C70 C75 F22 176.4(3)
C69 C70 C75 F22 -2.6(4)
C71 C70 C75 F23 55.4(4)
C69 C70 C75 F23 -123.5(3)
C71 C70 C75 F24 -62.3(4)
C69 C70 C75 F24 118.7(3)
